data_7023719
loop_
_publ_author_name
'Achary, S. N.'
'Errandonea, D.'
'Mu\~noz, A'
'Rodr\'iguez-Hern\'andez, P'
'Manj\'on, F J'
'Krishna, P. S. R.'
'Patwe, S. J.'
'Grover, V.'
'Tyagi, A. K.'

_publ_section_title
;
 Experimental and theoretical investigations on the polymorphism and
 metastability of BiPO4.
;
_journal_issue 42
_journal_name_full 'Dalton transactions (Cambridge, England : 2003)'
_journal_page_first 14999
_journal_page_last 15015
_journal_paper_doi 10.1039/c3dt51823j
_journal_volume 42
_journal_year 2013
_chemical_formula_sum 'Bi O4 P'
_chemical_formula_weight 303.95
_space_group_IT_number 14
_symmetry_cell_setting monoclinic
_symmetry_space_group_name_Hall '-P 2yn'
_symmetry_space_group_name_H-M 'P 1 21/n 1'
_audit_creation_date 2012-07-26T17:46
_audit_creation_method 'from EXP file using GSAS2CIF'
_audit_update_record ' 2012-07-26T17:46  Initial CIF as created by GSAS2CIF'
_cell_angle_alpha 90.0
_cell_angle_beta 103.695(5)
_cell_angle_gamma 90.0
_cell_formula_units_Z 4
_cell_length_a 6.7561(4)
_cell_length_b 6.9408(4)
_cell_length_c 6.47637(33)
_cell_volume 295.06(3)
_pd_block_id |BIPO4N_300K|SNA|Dhruva
_pd_phase_name 'from F:/BiPO4/BiPO4-RT/ND/MonaziteNEW/BiPO4-Monazite-67987-ICSD.ce'
_cod_data_source_file c3dt51823j.cif
_cod_data_source_block BIPO4_300K_Monazite_type
_cod_depositor_comments
;
The following automatic conversions were performed:

'_geom_bond_publ_flag' value 'N' changed to 'n' according to
/home/saulius/struct/CIF-dictionaries/cif_core.dic dictionary named
'cif_core.dic' version 2.4.2 from 2011-04-26 (26
times).

'_geom_angle_publ_flag' value 'N' changed to 'n' according
to /home/saulius/struct/CIF-dictionaries/cif_core.dic dictionary
named 'cif_core.dic' version 2.4.2 from 2011-04-26 (37 times).

Automatic conversion script
Id: cif_fix_values 1891 2012-01-12 08:04:46Z andrius 
;
_cod_original_cell_volume 295.06113
_cod_database_code 7023719

loop_
_symmetry_equiv_pos_site_id
_symmetry_equiv_pos_as_xyz
1 +x,+y,+z
2 -x+1/2,+y+1/2,-z+1/2
-1 -x,-y,-z
-2 +x+1/2,-y+1/2,+z+1/2

loop_
_atom_site_type_symbol
_atom_site_label
_atom_site_fract_x
_atom_site_fract_y
_atom_site_fract_z
_atom_site_occupancy
_atom_site_thermal_displace_type
_atom_site_U_iso_or_equiv
_atom_site_symmetry_multiplicity
BI Bi1 0.2871(5) 0.1447(5) 0.0860(5) 1.0 Uiso 0.0092(6) 4
P P1 0.2966(8) 0.1615(8) 0.6163(7) 1.0 Uiso 0.0073(9) 4
O O1 0.2617(6) 0.0003(6) 0.4459(8) 1.0 Uiso 0.0110(9) 4
O O2 0.3771(6) 0.3410(7) 0.5143(6) 1.0 Uiso 0.0067(7) 4
O O3 0.4618(6) 0.1029(7) 0.8136(7) 1.0 Uiso 0.0025(8) 4
O O4 0.1161(7) 0.2011(7) 0.7097(7) 1.0 Uiso 0.0067(9) 4

loop_
_geom_angle_atom_site_label_1
_geom_angle_atom_site_label_2
_geom_angle_atom_site_label_3
_geom_angle
_geom_angle_site_symmetry_1
_geom_angle_site_symmetry_3
_geom_angle_publ_flag
O1 Bi1 O1 115.08(17) 1_555 2_555 n
O1 Bi1 O2 77.16(17) 1_555 2_545 n
O1 Bi1 O3 141.17(20) 1_555 1_554 n
O1 Bi1 O3 70.73(19) 1_555 -1_656 n
O1 Bi1 O4 146.91(20) 1_555 1_554 n
O1 Bi1 O4 97.16(17) 1_555 -2_665 n
O1 Bi1 O2 143.53(18) 2_555 2_545 n
O1 Bi1 O3 98.03(21) 2_555 1_554 n
O1 Bi1 O3 143.58(19) 2_555 -1_656 n
O1 Bi1 O4 74.89(18) 2_555 1_554 n
O1 Bi1 O4 71.54(16) 2_555 -2_665 n
O2 Bi1 O3 88.32(18) 2_545 1_554 n
O2 Bi1 O3 72.27(16) 2_545 -1_656 n
O2 Bi1 O4 78.10(18) 2_545 1_554 n
O2 Bi1 O4 143.70(18) 2_545 -2_665 n
O3 Bi1 O3 70.56(20) 1_554 -1_656 n
O3 Bi1 O4 58.80(15) 1_554 1_554 n
O3 Bi1 O4 73.74(18) 1_554 -2_665 n
O3 Bi1 O4 121.20(20) -1_656 1_554 n
O3 Bi1 O4 72.06(16) -1_656 -2_665 n
O4 Bi1 O4 115.74(18) 1_554 -2_665 n
O1 P1 O2 106.5(4) 1_555 1_555 n
O1 P1 O3 111.0(4) 1_555 1_555 n
O1 P1 O4 114.6(4) 1_555 1_555 n
O2 P1 O3 107.7(4) 1_555 1_555 n
O2 P1 O4 114.7(4) 1_555 1_555 n
O3 P1 O4 102.19(32) 1_555 1_555 n
Bi1 O1 Bi1 110.23(22) 1_555 2_545 n
Bi1 O1 P1 109.33(30) 1_555 1_555 n
Bi1 O1 P1 140.3(4) 2_545 1_555 n
Bi1 O2 P1 128.92(27) 2_555 1_555 n
Bi1 O3 Bi1 109.44(20) 1_556 -1_656 n
Bi1 O3 P1 101.25(26) 1_556 1_555 n
Bi1 O3 P1 138.01(33) -1_656 1_555 n
Bi1 O4 Bi1 125.05(22) 1_556 -2_566 n
Bi1 O4 P1 97.65(27) 1_556 1_555 n
Bi1 O4 P1 135.39(30) -2_566 1_555 n

loop_
_geom_bond_atom_site_label_1
_geom_bond_atom_site_label_2
_geom_bond_distance
_geom_bond_site_symmetry_2
_geom_bond_publ_flag
Bi1 P1 3.060(6) 1_554 n
Bi1 O1 2.580(5) 1_555 n
Bi1 O1 2.492(6) 2_555 n
Bi1 O2 2.399(6) 2_545 n
Bi1 O2 2.700(5) -2_565 n
Bi1 O3 2.361(5) 1_554 n
Bi1 O3 2.394(5) -1_656 n
Bi1 O4 2.468(5) 1_554 n
Bi1 O4 2.426(6) -2_665 n
P1 Bi1 3.060(6) 1_556 n
P1 O1 1.550(7) 1_555 n
P1 O2 1.567(7) 1_555 n
P1 O3 1.539(6) 1_555 n
P1 O4 1.509(6) 1_555 n
O1 Bi1 2.580(5) 1_555 n
O1 Bi1 2.492(6) 2_545 n
O1 P1 1.550(7) 1_555 n
O2 Bi1 2.399(6) 2_555 n
O2 Bi1 2.700(5) -2_666 n
O2 P1 1.567(7) 1_555 n
O3 Bi1 2.361(5) 1_556 n
O3 Bi1 2.394(5) -1_656 n
O3 P1 1.539(6) 1_555 n
O4 Bi1 2.468(5) 1_556 n
O4 Bi1 2.426(6) -2_566 n
O4 P1 1.509(6) 1_555 n
